data_8102536
loop_
_publ_author_name
'Huan-Huan Chen'
'Dao-Cheng Xia'
'Jian-Fang Ma'

_publ_section_title
;
 Crystal structure of aqua[1,3-propanediaminediacetato]cobalt(II)
 dihydrate, Co(H2O)(C7H12N2O4) &#x00B7; 2H2O
;
_journal_issue 4
_journal_name_full 'Zeitschrift f\"ur Kristallographie - New Crystal Structures'
_journal_page_first 623
_journal_volume 224
_journal_year 2009
_chemical_formula_moiety 'C14 H28 Co2 N4 O12,2H2 O'
_chemical_formula_sum 'C14 H32 Co2 N4 O14'
_chemical_formula_weight 598.30
_chemical_melting_point ?
_chemical_name_common 'Bis[aqua[1,3-propanediaminediacetato]cobalt(II) ]dihydrate'
_chemical_name_systematic
;
 Bis[aqua[1,3-propanediaminediacetato]cobalt(II) ]dihydrate
;
_space_group_IT_number 14
_symmetry_cell_setting monoclinic
_symmetry_space_group_name_Hall '-P 2yn'
_symmetry_space_group_name_H-M 'P 1 21/n 1'
_atom_sites_solution_hydrogens geom
_atom_sites_solution_primary direct
_atom_sites_solution_secondary difmap
_audit_creation_method SHELXL-97
_audit_update_record
;
2009-08-14 # Formatted by publCIF
;
_cell_angle_alpha 90.000(5)
_cell_angle_beta 102.517(5)
_cell_angle_gamma 90.000(5)
_cell_formula_units_Z 2
_cell_length_a 9.134(5)
_cell_length_b 7.704(5)
_cell_length_c 16.674(5)
_cell_measurement_reflns_used 8271
_cell_measurement_temperature 293(2)
_cell_measurement_theta_max 29.190
_cell_measurement_theta_min 3.01
_cell_volume 1145.4(10)
_computing_cell_refinement CrysAlis
_computing_data_collection 'CrysAlis [4]'
_computing_data_reduction CrysAlis
_computing_structure_refinement 'SHELXL-97 (Sheldrick, 1997)'
_computing_structure_solution 'SHELXS-97 [5]'
_diffrn_ambient_temperature 293(2)
_diffrn_detector_area_resol_mean 10.0
_diffrn_measured_fraction_theta_full 0.992
_diffrn_measured_fraction_theta_max 0.875
_diffrn_measurement_device_type 'Oxford Diffraction Gemini R Ultra'
_diffrn_measurement_method '\w scan'
_diffrn_radiation_monochromator graphite
_diffrn_radiation_source 'fine-focus sealed tube'
_diffrn_radiation_type MoK\a
_diffrn_radiation_wavelength 0.71073
_diffrn_reflns_av_R_equivalents 0.0475
_diffrn_reflns_av_sigmaI/netI 0.0647
_diffrn_reflns_limit_h_max 12
_diffrn_reflns_limit_h_min -11
_diffrn_reflns_limit_k_max 10
_diffrn_reflns_limit_k_min -7
_diffrn_reflns_limit_l_max 22
_diffrn_reflns_limit_l_min -22
_diffrn_reflns_number 7605
_diffrn_reflns_theta_full 25.00
_diffrn_reflns_theta_max 29.19
_diffrn_reflns_theta_min 4.57
_exptl_absorpt_coefficient_mu 1.525
_exptl_absorpt_correction_T_max 0.81
_exptl_absorpt_correction_T_min 0.72
_exptl_absorpt_correction_type empirical
_exptl_absorpt_process_details
;
Oxford Diffraction: CrysAlis [4].
;
_exptl_crystal_colour red
_exptl_crystal_density_diffrn 1.735
_exptl_crystal_density_method 'not measured'
_exptl_crystal_description block
_exptl_crystal_F_000 620
_exptl_crystal_size_max 0.31
_exptl_crystal_size_mid 0.26
_exptl_crystal_size_min 0.21
_refine_diff_density_max 0.597
_refine_diff_density_min -0.449
_refine_diff_density_rms 0.090
_refine_ls_extinction_method none
_refine_ls_goodness_of_fit_ref 0.967
_refine_ls_hydrogen_treatment mixed
_refine_ls_matrix_type full
_refine_ls_number_parameters 178
_refine_ls_number_reflns 2715
_refine_ls_number_restraints 12
_refine_ls_restrained_S_all 0.974
_refine_ls_R_factor_all 0.0726
_refine_ls_R_factor_gt 0.0408
_refine_ls_shift/su_max 0.001
_refine_ls_shift/su_mean 0.000
_refine_ls_structure_factor_coef Fsqd
_refine_ls_weighting_details 'calc w=1/[\s^2^(Fo^2^)+(0.0499P)^2^+0.0000P] where P=(Fo^2^+2Fc^2^)/3'
_refine_ls_weighting_scheme calc
_refine_ls_wR_factor_gt 0.0864
_refine_ls_wR_factor_ref 0.0943
_reflns_number_gt 1886
_reflns_number_total 2715
_reflns_threshold_expression >2sigma(I)
_cod_data_source_file 1267-2747.cff
_cod_data_source_block 081130-jyy1
_cod_depositor_comments
;
The following automatic conversions were performed:
'_symmetry_cell_setting' value 'Monoclinic' changed to 'monoclinic'
according to '/home/saulius/struct/CIF-dictionaries/cif_core.dic'
dictionary named 'cif_core.dic' version 2.4.1 from 2010-06-29.

Automatic conversion script
Id: cif_fix_enum 1555 2011-01-17 13:19:09Z saulius 

The following automatic conversions were performed:

'_chemical_melting_point' value 'not measured' was changed to '?' -
the value is undefined or not given.

Automatic conversion script
Id: cif_fix_values 1569 2011-02-09 13:29:24Z adriana 
;
_cod_original_sg_symbol_Hall '-P 2yn '
_cod_original_sg_symbol_H-M P2(1)/n
_cod_database_code 8102536

loop_
_symmetry_equiv_pos_as_xyz
'x, y, z'
'-x+1/2, y+1/2, -z+1/2'
'-x, -y, -z'
'x-1/2, -y-1/2, z-1/2'

loop_
_atom_site_label
_atom_site_type_symbol
_atom_site_fract_x
_atom_site_fract_y
_atom_site_fract_z
_atom_site_U_iso_or_equiv
_atom_site_adp_type
_atom_site_occupancy
_atom_site_symmetry_multiplicity
_atom_site_Wyckoff_symbol
_atom_site_calc_flag
_atom_site_refinement_flags
_atom_site_disorder_assembly
_atom_site_disorder_group
C1 C 1.1105(4) 1.0361(4) 0.2940(2) 0.0307(7) Uani 1 4 e d . . .
H1A H 1.1314 1.1445 0.3239 0.037 Uiso 1 4 e calc R . .
H1B H 1.0990 1.0611 0.2359 0.037 Uiso 1 4 e calc R . .
C2 C 1.2406(4) 0.9133(5) 0.3211(2) 0.0365(8) Uani 1 4 e d . . .
H2A H 1.3282 0.9612 0.3050 0.044 Uiso 1 4 e calc R . .
H2B H 1.2171 0.8038 0.2925 0.044 Uiso 1 4 e calc R . .
C3 C 1.2789(4) 0.8786(4) 0.4131(2) 0.0324(8) Uani 1 4 e d . . .
H3A H 1.3675 0.8057 0.4261 0.039 Uiso 1 4 e calc R . .
H3B H 1.3029 0.9879 0.4419 0.039 Uiso 1 4 e calc RD . .
C4 C 1.1311(4) 0.6088(4) 0.4171(2) 0.0327(8) Uani 1 4 e d . . .
H4A H 1.1867 0.5335 0.4596 0.039 Uiso 1 4 e calc R . .
H4B H 1.1683 0.5901 0.3675 0.039 Uiso 1 4 e calc R . .
C5 C 0.9667(4) 0.5631(4) 0.40103(17) 0.0278(7) Uani 1 4 e d . . .
C6 C 0.8397(4) 1.0701(4) 0.27138(18) 0.0286(7) Uani 1 4 e d . . .
H6A H 0.7917 1.0222 0.2184 0.034 Uiso 1 4 e calc R . .
H6B H 0.8741 1.1862 0.2625 0.034 Uiso 1 4 e calc R . .
C7 C 0.7265(3) 1.0798(4) 0.32595(18) 0.0240(6) Uani 1 4 e d . . .
O1 O 0.7690(2) 1.0185(2) 0.39858(12) 0.0220(5) Uani 1 4 e d . . .
O2 O 0.9250(3) 0.4106(3) 0.39438(15) 0.0389(6) Uani 1 4 e d . . .
Co1 Co 0.96362(4) 0.91211(4) 0.42264(2) 0.01735(13) Uani 1 4 e d D . .
O3 O 0.8760(2) 0.6919(2) 0.39352(12) 0.0223(5) Uani 1 4 e d . . .
O4 O 0.6019(3) 1.1473(3) 0.29965(14) 0.0371(6) Uani 1 4 e d . . .
H1WA H 0.608(5) 0.707(5) 0.4868(18) 0.056 Uiso 1 4 e d D . .
H3WA H 1.1234(19) 1.123(2) 0.4363(18) 0.056 Uiso 1 4 e d D . .
O1W O 0.5977(4) 0.6468(5) 0.4437(2) 0.0778(10) Uani 1 4 e d D . .
H1WB H 0.670(5) 0.647(8) 0.420(3) 0.117 Uiso 1 4 e d D . .
O2W O 1.0521(5) 0.8383(6) 0.1020(3) 0.0994(13) Uani 1 4 e d D . .
H2WA H 0.977(5) 0.908(6) 0.084(5) 0.149 Uiso 1 4 e d D . .
H2WB H 1.022(6) 0.733(3) 0.098(3) 0.149 Uiso 1 4 e d D . .
O3W O 1.0583(2) 1.1183(2) 0.46688(11) 0.0183(4) Uani 1 4 e d D . .
H3WB H 0.998(3) 1.210(3) 0.4434(17) 0.027 Uiso 1 4 e d D . .
N1 N 0.9692(3) 0.9614(3) 0.30863(14) 0.0212(6) Uani 1 4 e d . . .
H1N H 0.955(4) 0.870(5) 0.288(2) 0.032 Uiso 1 4 e d . . .
N2 N 1.1557(3) 0.7930(3) 0.44330(16) 0.0227(6) Uani 1 4 e d . . .
H2N H 1.177(4) 0.792(4) 0.494(2) 0.034 Uiso 1 4 e d . . .

loop_
_atom_site_aniso_label
_atom_site_aniso_U_11
_atom_site_aniso_U_22
_atom_site_aniso_U_33
_atom_site_aniso_U_23
_atom_site_aniso_U_13
_atom_site_aniso_U_12
C1 0.0328(18) 0.0329(18) 0.0276(17) 0.0032(14) 0.0092(14) -0.0053(14)
C2 0.0300(18) 0.045(2) 0.0376(19) 0.0009(17) 0.0146(15) 0.0009(16)
C3 0.0239(17) 0.0383(19) 0.0334(18) -0.0038(15) 0.0027(14) 0.0058(14)
C4 0.043(2) 0.0177(16) 0.0368(19) -0.0016(14) 0.0071(15) 0.0086(14)
C5 0.0445(19) 0.0198(16) 0.0152(14) 0.0017(12) -0.0023(13) 0.0063(14)
C6 0.0400(19) 0.0260(16) 0.0160(14) 0.0067(13) -0.0019(13) 0.0064(14)
C7 0.0297(16) 0.0162(14) 0.0228(15) -0.0023(13) -0.0014(12) 0.0010(13)
O1 0.0245(11) 0.0203(10) 0.0191(10) 0.0030(8) -0.0002(8) 0.0045(8)
O2 0.0557(16) 0.0118(10) 0.0402(14) 0.0018(10) -0.0090(11) 0.0022(10)
Co1 0.0230(2) 0.01193(19) 0.0152(2) -0.00023(16) -0.00013(14) 0.00138(16)
O3 0.0298(12) 0.0121(10) 0.0214(11) -0.0011(8) -0.0022(9) 0.0015(8)
O4 0.0302(13) 0.0455(14) 0.0322(13) 0.0110(11) -0.0008(10) 0.0146(11)
O1W 0.056(2) 0.096(3) 0.092(3) 0.020(2) 0.037(2) 0.0120(19)
O2W 0.122(4) 0.086(3) 0.102(3) 0.016(3) 0.048(3) -0.015(3)
O3W 0.0254(11) 0.0150(10) 0.0144(10) -0.0008(8) 0.0042(8) 0.0009(8)
N1 0.0252(14) 0.0209(12) 0.0162(12) 0.0004(10) 0.0018(10) 0.0022(10)
N2 0.0261(14) 0.0215(13) 0.0186(13) -0.0011(11) 0.0008(11) 0.0070(10)

loop_
_atom_type_symbol
_atom_type_description
_atom_type_scat_dispersion_real
_atom_type_scat_dispersion_imag
_atom_type_scat_source
C C 0.0033 0.0016 'International Tables Vol C Tables 4.2.6.8 and 6.1.1.4'
H H 0.0000 0.0000 'International Tables Vol C Tables 4.2.6.8 and 6.1.1.4'
O O 0.0106 0.0060 'International Tables Vol C Tables 4.2.6.8 and 6.1.1.4'
Co Co 0.3494 0.9721 'International Tables Vol C Tables 4.2.6.8 and 6.1.1.4'
N N 0.0061 0.0033 'International Tables Vol C Tables 4.2.6.8 and 6.1.1.4'

loop_
_geom_angle_atom_site_label_1
_geom_angle_atom_site_label_2
_geom_angle_atom_site_label_3
_geom_angle
_geom_angle_site_symmetry_1
_geom_angle_site_symmetry_3
_geom_angle_publ_flag
N1 C1 C2 111.4(3) . . ?
N1 C1 H1A 109.4 . . ?
C2 C1 H1A 109.4 . . ?
N1 C1 H1B 109.4 . . ?
C2 C1 H1B 109.4 . . ?
H1A C1 H1B 108.0 . . ?
C1 C2 C3 114.0(3) . . ?
C1 C2 H2A 108.8 . . ?
C3 C2 H2A 108.8 . . ?
C1 C2 H2B 108.8 . . ?
C3 C2 H2B 108.8 . . ?
H2A C2 H2B 107.7 . . ?
N2 C3 C2 113.2(3) . . ?
N2 C3 H3A 108.9 . . ?
C2 C3 H3A 108.9 . . ?
N2 C3 H3B 108.9 . . ?
C2 C3 H3B 108.9 . . ?
H3A C3 H3B 107.7 . . ?
N2 C4 C5 110.8(3) . . ?
N2 C4 H4A 109.5 . . ?
C5 C4 H4A 109.5 . . ?
N2 C4 H4B 109.5 . . ?
C5 C4 H4B 109.5 . . ?
H4A C4 H4B 108.1 . . ?
O2 C5 O3 123.3(3) . . ?
O2 C5 C4 121.0(3) . . ?
O3 C5 C4 115.8(3) . . ?
N1 C6 C7 111.4(2) . . ?
N1 C6 H6A 109.4 . . ?
C7 C6 H6A 109.4 . . ?
N1 C6 H6B 109.4 . . ?
C7 C6 H6B 109.4 . . ?
H6A C6 H6B 108.0 . . ?
O4 C7 O1 123.8(3) . . ?
O4 C7 C6 120.0(3) . . ?
O1 C7 C6 116.2(3) . . ?
C7 O1 Co1 115.67(19) . . ?
O3W Co1 O3 171.84(8) . . ?
O3W Co1 O3W 81.99(9) . 3_776 ?
O3 Co1 O3W 90.62(9) . 3_776 ?
O3W Co1 O1 92.72(9) . . ?
O3 Co1 O1 90.48(9) . . ?
O3W Co1 O1 88.18(8) 3_776 . ?
O3W Co1 N2 90.51(10) . . ?
O3 Co1 N2 86.41(10) . . ?
O3W Co1 N2 92.89(10) 3_776 . ?
O1 Co1 N2 176.72(9) . . ?
O3W Co1 N1 96.38(10) . . ?
O3 Co1 N1 91.33(10) . . ?
O3W Co1 N1 173.96(10) 3_776 . ?
O1 Co1 N1 86.08(9) . . ?
N2 Co1 N1 92.95(11) . . ?
O3W Co1 Co1 41.37(6) . 3_776 ?
O3 Co1 Co1 131.14(7) . 3_776 ?
O3W Co1 Co1 40.61(6) 3_776 3_776 ?
O1 Co1 Co1 90.57(6) . 3_776 ?
N2 Co1 Co1 92.26(8) . 3_776 ?
N1 Co1 Co1 137.46(8) . 3_776 ?
C5 O3 Co1 116.1(2) . . ?
H1WA O1W H1WB 117(3) . . ?
H2WA O2W H2WB 110(3) . . ?
Co1 O3W Co1 98.01(9) . 3_776 ?
Co1 O3W H3WA 97.0(15) . . ?
Co1 O3W H3WA 143.5(18) 3_776 . ?
Co1 O3W H3WB 107.1(19) . . ?
Co1 O3W H3WB 108.8(17) 3_776 . ?
H3WA O3W H3WB 98.2(19) . . ?
C6 N1 C1 111.0(3) . . ?
C6 N1 Co1 109.49(18) . . ?
C1 N1 Co1 116.37(19) . . ?
C6 N1 H1N 107(3) . . ?
C1 N1 H1N 110(3) . . ?
Co1 N1 H1N 103(3) . . ?
C3 N2 C4 113.7(3) . . ?
C3 N2 Co1 116.87(19) . . ?
C4 N2 Co1 109.01(19) . . ?
C3 N2 H2N 109(3) . . ?
C4 N2 H2N 106(2) . . ?
Co1 N2 H2N 101(3) . . ?

loop_
_geom_bond_atom_site_label_1
_geom_bond_atom_site_label_2
_geom_bond_distance
_geom_bond_site_symmetry_2
_geom_bond_publ_flag
C1 N1 1.481(4) . ?
C1 C2 1.510(5) . ?
C1 H1A 0.9700 . ?
C1 H1B 0.9700 . ?
C2 C3 1.522(5) . ?
C2 H2A 0.9700 . ?
C2 H2B 0.9700 . ?
C3 N2 1.484(4) . ?
C3 H3A 0.9700 . ?
C3 H3B 0.9700 . ?
C4 N2 1.488(4) . ?
C4 C5 1.509(5) . ?
C4 H4A 0.9700 . ?
C4 H4B 0.9700 . ?
C5 O2 1.233(4) . ?
C5 O3 1.281(4) . ?
C6 N1 1.472(4) . ?
C6 C7 1.520(5) . ?
C6 H6A 0.9700 . ?
C6 H6B 0.9700 . ?
C7 O4 1.241(4) . ?
C7 O1 1.279(3) . ?
O1 Co1 1.919(2) . ?
Co1 O3W 1.881(2) . ?
Co1 O3 1.893(2) . ?
Co1 O3W 1.910(2) 3_776 ?
Co1 N2 1.943(3) . ?
Co1 N1 1.950(2) . ?
Co1 Co1 2.8613(11) 3_776 ?
O1W H1WA 0.845(18) . ?
O1W H1WB 0.842(19) . ?
O2W H2WA 0.87(2) . ?
O2W H2WB 0.86(2) . ?
O3W Co1 1.910(2) 3_776 ?
O3W H3WA 0.864(17) . ?
O3W H3WB 0.929(16) . ?
N1 H1N 0.78(3) . ?
N2 H2N 0.82(3) . ?

loop_
_geom_hbond_atom_site_label_D
_geom_hbond_atom_site_label_H
_geom_hbond_atom_site_label_A
_geom_hbond_distance_DH
_geom_hbond_distance_HA
_geom_hbond_distance_DA
_geom_hbond_angle_DHA
_geom_hbond_site_symmetry_A
O2W H2WA O1W 0.87(2) 1.98(3) 2.765(6) 149(6) 2_655
O2W H2WB O4 0.86(2) 2.34(3) 2.799(5) 114(3) 2_645
O3W H3WB O2 0.929(16) 1.807(19) 2.716(3) 165(3) 1_565
N1 H1N O4 0.78(3) 2.24(4) 3.005(4) 166(3) 2_645
N2 H2N O1 0.82(3) 2.28(4) 2.958(3) 140(3) 3_776
O1W H1WB O3 0.842(19) 2.05(3) 2.864(4) 162(5) .

loop_
_geom_torsion_atom_site_label_1
_geom_torsion_atom_site_label_2
_geom_torsion_atom_site_label_3
_geom_torsion_atom_site_label_4
_geom_torsion
_geom_torsion_site_symmetry_1
_geom_torsion_site_symmetry_2
_geom_torsion_site_symmetry_3
_geom_torsion_site_symmetry_4
_geom_torsion_publ_flag
N1 C1 C2 C3 -64.7(4) . . . . ?
C1 C2 C3 N2 62.7(4) . . . . ?
N2 C4 C5 O2 -165.7(3) . . . . ?
N2 C4 C5 O3 15.5(4) . . . . ?
N1 C6 C7 O4 -170.8(3) . . . . ?
N1 C6 C7 O1 10.5(4) . . . . ?
O4 C7 O1 Co1 177.5(2) . . . . ?
C6 C7 O1 Co1 -3.9(3) . . . . ?
C7 O1 Co1 O3W 93.73(19) . . . . ?
C7 O1 Co1 O3 -93.8(2) . . . . ?
C7 O1 Co1 O3W 175.62(19) . . . 3_776 ?
C7 O1 Co1 N2 -75.4(18) . . . . ?
C7 O1 Co1 N1 -2.5(2) . . . . ?
C7 O1 Co1 Co1 135.07(19) . . . 3_776 ?
O2 C5 O3 Co1 170.6(2) . . . . ?
C4 C5 O3 Co1 -10.7(3) . . . . ?
O3W Co1 O3 C5 -65.5(7) . . . . ?
O3W Co1 O3 C5 -90.4(2) 3_776 . . . ?
O1 Co1 O3 C5 -178.6(2) . . . . ?
N2 Co1 O3 C5 2.4(2) . . . . ?
N1 Co1 O3 C5 95.3(2) . . . . ?
Co1 Co1 O3 C5 -87.4(2) 3_776 . . . ?
O3 Co1 O3W Co1 -25.2(7) . . . 3_776 ?
O3W Co1 O3W Co1 0.0 3_776 . . 3_776 ?
O1 Co1 O3W Co1 87.78(9) . . . 3_776 ?
N2 Co1 O3W Co1 -92.84(11) . . . 3_776 ?
N1 Co1 O3W Co1 174.14(10) . . . 3_776 ?
C7 C6 N1 C1 -141.4(3) . . . . ?
C7 C6 N1 Co1 -11.5(3) . . . . ?
C2 C1 N1 C6 -171.8(3) . . . . ?
C2 C1 N1 Co1 62.1(3) . . . . ?
O3W Co1 N1 C6 -84.3(2) . . . . ?
O3 Co1 N1 C6 98.4(2) . . . . ?
O3W Co1 N1 C6 -10.4(10) 3_776 . . . ?
O1 Co1 N1 C6 8.0(2) . . . . ?
N2 Co1 N1 C6 -175.1(2) . . . . ?
Co1 Co1 N1 C6 -78.6(2) 3_776 . . . ?
O3W Co1 N1 C1 42.6(2) . . . . ?
O3 Co1 N1 C1 -134.8(2) . . . . ?
O3W Co1 N1 C1 116.5(9) 3_776 . . . ?
O1 Co1 N1 C1 134.9(2) . . . . ?
N2 Co1 N1 C1 -48.3(2) . . . . ?
Co1 Co1 N1 C1 48.3(3) 3_776 . . . ?
C2 C3 N2 C4 71.0(3) . . . . ?
C2 C3 N2 Co1 -57.4(3) . . . . ?
C5 C4 N2 C3 -144.9(3) . . . . ?
C5 C4 N2 Co1 -12.6(3) . . . . ?
O3W Co1 N2 C3 -50.7(2) . . . . ?
O3 Co1 N2 C3 136.8(2) . . . . ?
O3W Co1 N2 C3 -132.7(2) 3_776 . . . ?
O1 Co1 N2 C3 118.4(17) . . . . ?
N1 Co1 N2 C3 45.7(2) . . . . ?
Co1 Co1 N2 C3 -92.1(2) 3_776 . . . ?
O3W Co1 N2 C4 178.7(2) . . . . ?
O3 Co1 N2 C4 6.2(2) . . . . ?
O3W Co1 N2 C4 96.7(2) 3_776 . . . ?
O1 Co1 N2 C4 -12.2(19) . . . . ?
N1 Co1 N2 C4 -84.9(2) . . . . ?
Co1 Co1 N2 C4 137.32(19) 3_776 . . . ?
